data_7045691
loop_
_publ_author_name
'Wang, Peng'
'Chao, Jianbin'
'Chen, Xia'

_publ_section_title
;
 Living ring-opening polymerization of \e-caprolactone catalyzed by
 \b-quinolyl-enamino aluminium complexes: ligand electronic effects.
;
_journal_issue 12
_journal_name_full 'Dalton transactions (Cambridge, England : 2003)'
_journal_page_first 4118
_journal_page_last 4127
_journal_paper_doi 10.1039/c7dt04522k
_journal_volume 47
_journal_year 2018
_chemical_formula_sum 'C26 H22 Al F3 N2'
_chemical_formula_weight 446.43
_space_group_crystal_system monoclinic
_space_group_IT_number 14
_space_group_name_Hall '-P 2yn'
_space_group_name_H-M_alt 'P 1 21/n 1'
_symmetry_space_group_name_Hall '-P 2yn'
_symmetry_space_group_name_H-M 'P 1 21/n 1'
_atom_sites_solution_hydrogens geom
_audit_creation_method SHELXL-2014/7
_audit_update_record
;
2017-07-11 deposited with the CCDC.
2018-02-06 downloaded from the CCDC.
;
_cell_angle_alpha 90
_cell_angle_beta 112.366(2)
_cell_angle_gamma 90
_cell_formula_units_Z 4
_cell_length_a 11.2604(8)
_cell_length_b 17.9382(13)
_cell_length_c 12.3473(9)
_cell_measurement_reflns_used 9463
_cell_measurement_temperature 200(2)
_cell_measurement_theta_max 28.243
_cell_measurement_theta_min 2.888
_cell_volume 2306.4(3)
_computing_structure_refinement 'SHELXL-2014/7 (Sheldrick, 2014)'
_diffrn_ambient_temperature 200(2)
_diffrn_measured_fraction_theta_full 0.996
_diffrn_measured_fraction_theta_max 0.994
_diffrn_measurement_device_type 'CCD area detector'
_diffrn_measurement_method 'phi and omega scans'
_diffrn_radiation_type MoK\a
_diffrn_radiation_wavelength 0.71073
_diffrn_reflns_av_R_equivalents 0.0332
_diffrn_reflns_av_unetI/netI 0.0294
_diffrn_reflns_Laue_measured_fraction_full 0.996
_diffrn_reflns_Laue_measured_fraction_max 0.994
_diffrn_reflns_limit_h_max 14
_diffrn_reflns_limit_h_min -14
_diffrn_reflns_limit_k_max 23
_diffrn_reflns_limit_k_min -23
_diffrn_reflns_limit_l_max 16
_diffrn_reflns_limit_l_min -16
_diffrn_reflns_number 22190
_diffrn_reflns_point_group_measured_fraction_full 0.996
_diffrn_reflns_point_group_measured_fraction_max 0.994
_diffrn_reflns_theta_full 25.242
_diffrn_reflns_theta_max 28.265
_diffrn_reflns_theta_min 2.888
_exptl_absorpt_coefficient_mu 0.128
_exptl_crystal_colour yellow
_exptl_crystal_density_diffrn 1.286
_exptl_crystal_description block
_exptl_crystal_F_000 928
_exptl_crystal_size_max 0.180
_exptl_crystal_size_mid 0.150
_exptl_crystal_size_min 0.140
_refine_diff_density_max 0.312
_refine_diff_density_min -0.293
_refine_diff_density_rms 0.047
_refine_ls_extinction_method none
_refine_ls_goodness_of_fit_ref 1.023
_refine_ls_hydrogen_treatment constr
_refine_ls_matrix_type full
_refine_ls_number_parameters 292
_refine_ls_number_reflns 5676
_refine_ls_number_restraints 0
_refine_ls_restrained_S_all 1.023
_refine_ls_R_factor_all 0.0633
_refine_ls_R_factor_gt 0.0443
_refine_ls_shift/su_max 0.078
_refine_ls_shift/su_mean 0.001
_refine_ls_structure_factor_coef Fsqd
_refine_ls_weighting_details 'w=1/[\s^2^(Fo^2^)+(0.0646P)^2^+0.7364P] where P=(Fo^2^+2Fc^2^)/3'
_refine_ls_weighting_scheme calc
_refine_ls_wR_factor_gt 0.1156
_refine_ls_wR_factor_ref 0.1286
_reflns_Friedel_coverage 0.000
_reflns_number_gt 4341
_reflns_number_total 5676
_reflns_threshold_expression 'I > 2\s(I)'
_cod_data_source_file c7dt04522k2.cif
_cod_data_source_block 3b
_cod_depositor_comments 'Adding full bibliography for 7045687--7045691.cif.'
_cod_database_code 7045691
_shelx_shelxl_version_number 2014/7
_shelx_space_group_comment
;
The symmetry employed for this shelxl refinement is uniquely defined
by the following loop, which should always be used as a source of
symmetry information in preference to the above space-group names.
They are only intended as comments.
;
_shelx_estimated_absorpt_t_min 0.977
_shelx_estimated_absorpt_t_max 0.982

loop_
_space_group_symop_operation_xyz
'x, y, z'
'-x+1/2, y+1/2, -z+1/2'
'-x, -y, -z'
'x-1/2, -y-1/2, z-1/2'

loop_
_atom_site_label
_atom_site_type_symbol
_atom_site_fract_x
_atom_site_fract_y
_atom_site_fract_z
_atom_site_U_iso_or_equiv
_atom_site_adp_type
_atom_site_occupancy
_atom_site_site_symmetry_order
_atom_site_calc_flag
_atom_site_refinement_flags_posn
_atom_site_refinement_flags_adp
Al1 Al 0.94169(4) 0.24168(2) -0.00544(4) 0.02642(12) Uani 1 1 d . .
C9 C 0.85957(14) 0.08894(8) -0.08318(13) 0.0278(3) Uani 1 1 d . .
C11 C 0.94256(14) 0.23317(9) 0.22616(13) 0.0295(3) Uani 1 1 d . .
C12 C 0.96742(15) 0.26854(9) 0.34222(14) 0.0321(3) Uani 1 1 d . .
C4 C 0.82860(15) 0.01350(8) -0.07233(15) 0.0322(3) Uani 1 1 d . .
C2 C 0.88707(16) 0.03397(9) 0.13298(15) 0.0350(4) Uani 1 1 d . .
H2 H 0.9008 0.0155 0.2089 0.042 Uiso 1 1 calc R U
C1 C 0.91190(14) 0.11087(8) 0.11881(13) 0.0289(3) Uani 1 1 d . .
C13 C 0.91856(17) 0.23892(10) 0.42080(15) 0.0398(4) Uani 1 1 d . .
H13 H 0.8656 0.1958 0.3999 0.048 Uiso 1 1 calc R U
C24 C 0.91984(18) 0.41211(9) 0.10384(15) 0.0376(4) Uani 1 1 d . .
H24 H 1.0008 0.4095 0.0967 0.045 Uiso 1 1 calc R U
C3 C 0.84449(16) -0.01286(9) 0.04039(15) 0.0369(4) Uani 1 1 d . .
H3 H 0.8253 -0.0633 0.0509 0.044 Uiso 1 1 calc R U
C10 C 0.94694(15) 0.15692(9) 0.22039(13) 0.0324(3) Uani 1 1 d . .
H10 H 0.9772 0.1315 0.2934 0.039 Uiso 1 1 calc R U
C19 C 0.86300(16) 0.34814(8) 0.12607(14) 0.0321(3) Uani 1 1 d . .
C8 C 0.85342(17) 0.11432(9) -0.19299(14) 0.0360(4) Uani 1 1 d . .
H8 H 0.8766 0.1643 -0.2013 0.043 Uiso 1 1 calc R U
C20 C 0.74367(17) 0.35288(10) 0.13543(16) 0.0408(4) Uani 1 1 d . .
H20 H 0.7037 0.3096 0.1502 0.049 Uiso 1 1 calc R U
C5 C 0.78794(18) -0.03277(9) -0.17203(16) 0.0427(4) Uani 1 1 d . .
H5 H 0.7654 -0.0831 -0.1654 0.051 Uiso 1 1 calc R U
C17 C 1.04565(16) 0.33151(10) 0.37595(15) 0.0386(4) Uani 1 1 d . .
H17 H 1.0805 0.3525 0.3238 0.046 Uiso 1 1 calc R U
C22 C 0.7403(2) 0.48488(11) 0.10149(16) 0.0519(5) Uani 1 1 d . .
C16 C 1.07280(17) 0.36359(12) 0.48447(17) 0.0466(5) Uani 1 1 d . .
H16 H 1.1260 0.4065 0.5059 0.056 Uiso 1 1 calc R U
C14 C 0.94651(18) 0.27171(13) 0.52966(16) 0.0476(5) Uani 1 1 d . .
H14 H 0.9119 0.2508 0.5821 0.057 Uiso 1 1 calc R U
C15 C 1.02362(17) 0.33412(13) 0.56301(16) 0.0484(5) Uani 1 1 d . .
C6 C 0.7805(2) -0.00632(10) -0.27786(17) 0.0486(5) Uani 1 1 d . .
H6 H 0.7525 -0.0381 -0.3445 0.058 Uiso 1 1 calc R U
C7 C 0.81427(19) 0.06768(10) -0.28839(16) 0.0441(4) Uani 1 1 d . .
H7 H 0.8100 0.0858 -0.3621 0.053 Uiso 1 1 calc R U
C23 C 0.8573(2) 0.47914(10) 0.09233(16) 0.0466(5) Uani 1 1 d . .
C21 C 0.68488(19) 0.42130(12) 0.12291(17) 0.0503(5) Uani 1 1 d . .
C18 C 1.0552(3) 0.37009(18) 0.6819(2) 0.0764(8) Uani 1 1 d . .
H18A H 1.1481 0.3781 0.7193 0.115 Uiso 1 1 calc R U
H18B H 1.0272 0.3373 0.7312 0.115 Uiso 1 1 calc R U
H18C H 1.0107 0.4181 0.6721 0.115 Uiso 1 1 calc R U
N1 N 0.89873(12) 0.13716(7) 0.01212(11) 0.0266(3) Uani 1 1 d . .
N2 N 0.92162(12) 0.27747(7) 0.13085(11) 0.0292(3) Uani 1 1 d . .
F3 F 0.91132(16) 0.54204(6) 0.07137(11) 0.0683(4) Uani 1 1 d . .
F2 F 0.68051(15) 0.55119(7) 0.08906(12) 0.0782(5) Uani 1 1 d . .
F1 F 0.56875(12) 0.42673(9) 0.13010(13) 0.0790(5) Uani 1 1 d . .
C25 C 1.12029(18) 0.24388(11) 0.00742(18) 0.0437(4) Uani 1 1 d . .
H25A H 1.1484 0.2958 0.0095 0.066 Uiso 1 1 calc R U
H25B H 1.1271 0.2185 -0.0603 0.066 Uiso 1 1 calc R U
H25C H 1.1748 0.2185 0.0795 0.066 Uiso 1 1 calc R U
C26 C 0.8163(2) 0.29392(10) -0.13996(16) 0.0466(4) Uani 1 1 d . .
H26A H 0.7306 0.2890 -0.1379 0.070 Uiso 1 1 calc R U
H26B H 0.8165 0.2721 -0.2127 0.070 Uiso 1 1 calc R U
H26C H 0.8393 0.3468 -0.1366 0.070 Uiso 1 1 calc R U

loop_
_atom_site_aniso_label
_atom_site_aniso_U_11
_atom_site_aniso_U_22
_atom_site_aniso_U_33
_atom_site_aniso_U_23
_atom_site_aniso_U_13
_atom_site_aniso_U_12
Al1 0.0309(2) 0.0211(2) 0.0278(2) 0.00076(16) 0.01176(18) 0.00048(17)
C9 0.0264(7) 0.0228(7) 0.0317(8) -0.0012(6) 0.0082(6) 0.0031(6)
C11 0.0271(7) 0.0316(8) 0.0307(8) -0.0024(6) 0.0120(6) -0.0023(6)
C12 0.0281(7) 0.0366(9) 0.0312(8) -0.0049(6) 0.0109(6) -0.0002(6)
C4 0.0309(8) 0.0228(7) 0.0406(9) -0.0011(6) 0.0110(7) 0.0012(6)
C2 0.0426(9) 0.0267(8) 0.0369(8) 0.0080(6) 0.0165(7) 0.0036(7)
C1 0.0286(7) 0.0256(7) 0.0319(8) 0.0031(6) 0.0110(6) 0.0034(6)
C13 0.0379(9) 0.0467(10) 0.0366(9) -0.0050(7) 0.0161(7) -0.0083(7)
C24 0.0525(10) 0.0285(8) 0.0347(8) -0.0035(6) 0.0198(8) -0.0011(7)
C3 0.0411(9) 0.0211(7) 0.0479(10) 0.0034(6) 0.0162(8) 0.0001(6)
C10 0.0373(8) 0.0300(8) 0.0279(8) 0.0029(6) 0.0102(6) 0.0022(6)
C19 0.0389(8) 0.0260(7) 0.0308(8) -0.0052(6) 0.0126(6) 0.0024(6)
C8 0.0460(9) 0.0252(8) 0.0351(8) -0.0006(6) 0.0136(7) 0.0024(7)
C20 0.0384(9) 0.0389(9) 0.0450(10) -0.0107(7) 0.0157(8) 0.0001(7)
C5 0.0480(10) 0.0247(8) 0.0473(10) -0.0067(7) 0.0089(8) -0.0036(7)
C17 0.0334(8) 0.0455(10) 0.0385(9) -0.0094(7) 0.0153(7) -0.0088(7)
C22 0.0708(13) 0.0361(10) 0.0358(10) -0.0104(7) 0.0058(9) 0.0218(9)
C16 0.0357(9) 0.0564(12) 0.0450(10) -0.0196(8) 0.0122(8) -0.0118(8)
C14 0.0398(10) 0.0721(14) 0.0363(9) -0.0070(9) 0.0205(8) -0.0055(9)
C15 0.0351(9) 0.0714(14) 0.0379(9) -0.0188(9) 0.0128(7) -0.0027(9)
C6 0.0619(12) 0.0351(10) 0.0380(10) -0.0113(7) 0.0071(9) -0.0015(8)
C7 0.0587(11) 0.0366(9) 0.0323(9) -0.0016(7) 0.0120(8) 0.0043(8)
C23 0.0775(14) 0.0262(8) 0.0325(9) -0.0029(7) 0.0169(9) 0.0022(8)
C21 0.0415(10) 0.0555(12) 0.0481(11) -0.0202(9) 0.0103(8) 0.0122(9)
C18 0.0696(15) 0.114(2) 0.0489(13) -0.0385(14) 0.0262(11) -0.0193(15)
N1 0.0276(6) 0.0213(6) 0.0305(6) 0.0003(5) 0.0106(5) 0.0010(5)
N2 0.0341(7) 0.0233(6) 0.0324(7) -0.0021(5) 0.0149(5) 0.0002(5)
F3 0.1239(12) 0.0254(6) 0.0580(8) 0.0022(5) 0.0374(8) -0.0044(6)
F2 0.1044(11) 0.0487(7) 0.0606(8) -0.0103(6) 0.0080(7) 0.0415(7)
F1 0.0458(7) 0.0904(11) 0.0958(11) -0.0364(8) 0.0212(7) 0.0193(7)
C25 0.0406(9) 0.0458(10) 0.0505(11) -0.0007(8) 0.0239(8) -0.0048(8)
C26 0.0622(12) 0.0300(9) 0.0382(9) 0.0042(7) 0.0087(8) 0.0117(8)

loop_
_atom_type_symbol
_atom_type_description
_atom_type_scat_dispersion_real
_atom_type_scat_dispersion_imag
_atom_type_scat_source
C C 0.0033 0.0016 'International Tables Vol C Tables 4.2.6.8 and 6.1.1.4'
H H 0.0000 0.0000 'International Tables Vol C Tables 4.2.6.8 and 6.1.1.4'
N N 0.0061 0.0033 'International Tables Vol C Tables 4.2.6.8 and 6.1.1.4'
F F 0.0171 0.0103 'International Tables Vol C Tables 4.2.6.8 and 6.1.1.4'
Al Al 0.0645 0.0514 'International Tables Vol C Tables 4.2.6.8 and 6.1.1.4'

loop_
_geom_angle_atom_site_label_1
_geom_angle_atom_site_label_2
_geom_angle_atom_site_label_3
_geom_angle
N2 Al1 C25 112.81(7)
N2 Al1 C26 107.45(7)
C25 Al1 C26 116.45(9)
N2 Al1 N1 96.18(6)
C25 Al1 N1 107.36(7)
C26 Al1 N1 114.87(7)
N1 C9 C8 119.85(13)
N1 C9 C4 121.65(14)
C8 C9 C4 118.47(14)
N2 C11 C10 122.27(14)
N2 C11 C12 119.22(14)
C10 C11 C12 118.45(14)
C13 C12 C17 118.28(15)
C13 C12 C11 121.87(15)
C17 C12 C11 119.81(14)
C5 C4 C3 122.68(15)
C5 C4 C9 119.34(15)
C3 C4 C9 117.94(14)
C3 C2 C1 121.24(15)
N1 C1 C10 123.05(14)
N1 C1 C2 120.05(14)
C10 C1 C2 116.88(14)
C12 C13 C14 120.62(17)
C23 C24 C19 119.10(17)
C2 C3 C4 119.72(15)
C11 C10 C1 128.31(14)
C24 C19 C20 119.76(15)
C24 C19 N2 120.20(15)
C20 C19 N2 119.89(15)
C7 C8 C9 120.76(16)
C21 C20 C19 118.88(18)
C6 C5 C4 120.92(16)
C16 C17 C12 120.56(17)
F2 C22 C23 120.8(2)
F2 C22 C21 120.8(2)
C23 C22 C21 118.40(16)
C17 C16 C15 121.20(18)
C15 C14 C13 121.15(18)
C14 C15 C16 118.19(16)
C14 C15 C18 121.5(2)
C16 C15 C18 120.3(2)
C5 C6 C7 119.95(16)
C8 C7 C6 120.51(17)
F3 C23 C22 118.04(17)
F3 C23 C24 120.00(19)
C22 C23 C24 121.95(18)
F1 C21 C20 119.7(2)
F1 C21 C22 118.43(18)
C20 C21 C22 121.90(19)
C1 N1 C9 119.28(13)
C1 N1 Al1 119.91(10)
C9 N1 Al1 120.77(10)
C11 N2 C19 118.74(13)
C11 N2 Al1 121.96(10)
C19 N2 Al1 118.46(10)

loop_
_geom_bond_atom_site_label_1
_geom_bond_atom_site_label_2
_geom_bond_distance
Al1 N2 1.8933(13)
Al1 C25 1.9566(18)
Al1 C26 1.9609(18)
Al1 N1 1.9687(13)
C9 N1 1.3902(19)
C9 C8 1.407(2)
C9 C4 1.416(2)
C11 N2 1.364(2)
C11 C10 1.371(2)
C11 C12 1.493(2)
C12 C13 1.390(2)
C12 C17 1.395(2)
C4 C5 1.409(2)
C4 C3 1.415(2)
C2 C3 1.351(2)
C2 C1 1.431(2)
C1 N1 1.3532(19)
C1 C10 1.426(2)
C13 C14 1.389(3)
C24 C23 1.373(2)
C24 C19 1.391(2)
C19 C20 1.394(2)
C19 N2 1.4202(19)
C8 C7 1.373(2)
C20 C21 1.375(3)
C5 C6 1.363(3)
C17 C16 1.381(2)
C22 F2 1.346(2)
C22 C23 1.369(3)
C22 C21 1.373(3)
C16 C15 1.391(3)
C14 C15 1.380(3)
C15 C18 1.517(3)
C6 C7 1.400(3)
C23 F3 1.353(2)
C21 F1 1.347(2)
